data_7211828
loop_
_publ_author_name
'Kalita, Dipjyoti'
'Baruah, Jubaraj B.'

_publ_section_title
;
 Different spatial orientations of amide derivatives on anion coordination
;
_journal_issue 5
_journal_name_full CrystEngComm
_journal_page_first 1562
_journal_paper_doi 10.1039/b915230j
_journal_volume 12
_journal_year 2010
_chemical_formula_sum 'C20 H17 Cl2 N3 O10'
_chemical_formula_weight 530.27
_chemical_name_systematic
;
?
;
_space_group_IT_number 14
_symmetry_cell_setting monoclinic
_symmetry_space_group_name_Hall '-P 2ybc'
_symmetry_space_group_name_H-M 'P 1 21/c 1'
_atom_sites_solution_hydrogens geom
_atom_sites_solution_primary direct
_atom_sites_solution_secondary difmap
_audit_creation_method SHELXL-97
_cell_angle_alpha 90.00
_cell_angle_beta 90.662(5)
_cell_angle_gamma 90.00
_cell_formula_units_Z 4
_cell_length_a 9.4742(9)
_cell_length_b 10.6945(14)
_cell_length_c 21.747(2)
_cell_measurement_reflns_used 1826
_cell_measurement_temperature 296(2)
_cell_volume 2203.3(4)
_computing_cell_refinement 'Bruker SMART'
_computing_data_collection 'Bruker SMART'
_computing_data_reduction 'Bruker SAINT'
_computing_molecular_graphics 'Bruker SHELXTL'
_computing_publication_material 'Bruker SHELXTL'
_computing_structure_refinement 'SHELXL-97 (Sheldrick, 1997)'
_computing_structure_solution 'SHELXS-97 (Sheldrick, 1990)'
_diffrn_ambient_temperature 296(2)
_diffrn_measured_fraction_theta_full 0.950
_diffrn_measured_fraction_theta_max 0.950
_diffrn_measurement_device_type 'CCD area detector'
_diffrn_measurement_method 'phi and omega scans'
_diffrn_radiation_monochromator graphite
_diffrn_radiation_source 'fine-focus sealed tube'
_diffrn_radiation_type MoK\a
_diffrn_radiation_wavelength 0.71073
_diffrn_reflns_av_R_equivalents 0.0582
_diffrn_reflns_av_sigmaI/netI 0.0516
_diffrn_reflns_limit_h_max 10
_diffrn_reflns_limit_h_min -10
_diffrn_reflns_limit_k_max 8
_diffrn_reflns_limit_k_min -12
_diffrn_reflns_limit_l_max 25
_diffrn_reflns_limit_l_min -25
_diffrn_reflns_number 13693
_diffrn_reflns_theta_full 24.24
_diffrn_reflns_theta_max 24.24
_diffrn_reflns_theta_min 1.87
_exptl_absorpt_coefficient_mu 0.360
_exptl_absorpt_correction_type none
_exptl_crystal_colour yellow
_exptl_crystal_density_diffrn 1.599
_exptl_crystal_density_method 'not measured'
_exptl_crystal_description block
_exptl_crystal_F_000 1088
_exptl_crystal_size_max 0.29
_exptl_crystal_size_mid 0.22
_exptl_crystal_size_min 0.18
_refine_diff_density_max 0.622
_refine_diff_density_min -0.350
_refine_diff_density_rms 0.072
_refine_ls_extinction_method none
_refine_ls_goodness_of_fit_ref 1.043
_refine_ls_hydrogen_treatment mixed
_refine_ls_matrix_type full
_refine_ls_number_parameters 324
_refine_ls_number_reflns 3377
_refine_ls_number_restraints 0
_refine_ls_restrained_S_all 1.043
_refine_ls_R_factor_all 0.1233
_refine_ls_R_factor_gt 0.0836
_refine_ls_shift/su_max 0.006
_refine_ls_shift/su_mean 0.001
_refine_ls_structure_factor_coef Fsqd
_refine_ls_weighting_details 'calc w=1/[\s^2^(Fo^2^)+(0.1319P)^2^+2.9273P] where P=(Fo^2^+2Fc^2^)/3'
_refine_ls_weighting_scheme calc
_refine_ls_wR_factor_gt 0.2197
_refine_ls_wR_factor_ref 0.2478
_reflns_number_gt 2194
_reflns_number_total 3377
_reflns_threshold_expression >2sigma(I)
_cod_data_source_file b915230j.txt
_cod_data_source_block 8aq8hqhclo4_0m
_cod_depositor_comments
;
The following automatic conversions were performed:

'_symmetry_cell_setting' value 'Monoclinic' changed to 'monoclinic'
according to /home/saulius/struct/CIF-dictionaries/cif_core.dic
dictionary named 'cif_core.dic' version 2.4.2 from 2011-04-26.

Automatic conversion script
Id: cif_fix_values 1891 2012-01-12 08:04:46Z andrius 
;
_cod_original_sg_symbol_H-M 'P2(1)/c '
_cod_database_code 7211828

loop_
_symmetry_equiv_pos_as_xyz
'x, y, z'
'-x, y+1/2, -z+1/2'
'-x, -y, -z'
'x, -y-1/2, z-1/2'

loop_
_atom_site_label
_atom_site_type_symbol
_atom_site_fract_x
_atom_site_fract_y
_atom_site_fract_z
_atom_site_U_iso_or_equiv
_atom_site_adp_type
_atom_site_occupancy
_atom_site_symmetry_multiplicity
_atom_site_calc_flag
_atom_site_refinement_flags
C1 C -0.0687(5) -0.0305(6) 0.1636(2) 0.0478(14) Uani 1 1 d .
C2 C -0.0029(6) -0.1049(6) 0.1190(3) 0.0512(15) Uani 1 1 d .
C3 C -0.0201(6) -0.2319(7) 0.1206(3) 0.0628(17) Uani 1 1 d .
H3 H 0.0231 -0.2817 0.0912 0.075 Uiso 1 1 calc R
C4 C -0.1037(7) -0.2878(7) 0.1669(3) 0.0693(19) Uani 1 1 d .
H4 H -0.1127 -0.3743 0.1683 0.083 Uiso 1 1 calc R
C5 C -0.1701(7) -0.2174(7) 0.2089(3) 0.0687(19) Uani 1 1 d .
H5 H -0.2258 -0.2555 0.2384 0.082 Uiso 1 1 calc R
C6 C -0.1557(6) -0.0857(6) 0.2083(3) 0.0568(16) Uani 1 1 d .
C7 C -0.2234(7) -0.0051(8) 0.2500(3) 0.0672(19) Uani 1 1 d .
H7 H -0.2813 -0.0389 0.2799 0.081 Uiso 1 1 calc R
C8 C -0.2062(7) 0.1195(9) 0.2474(3) 0.072(2) Uani 1 1 d .
H8 H -0.2529 0.1713 0.2748 0.087 Uiso 1 1 calc R
C9 C -0.1175(6) 0.1706(7) 0.2031(3) 0.0615(17) Uani 1 1 d .
H9 H -0.1034 0.2566 0.2013 0.074 Uiso 1 1 calc R
C10 C 0.1423(6) -0.1090(7) 0.0301(3) 0.0649(18) Uani 1 1 d .
H10A H 0.0730 -0.1468 0.0027 0.078 Uiso 1 1 calc R
H10B H 0.1957 -0.1758 0.0495 0.078 Uiso 1 1 calc R
C11 C 0.2407(6) -0.0292(6) -0.0068(3) 0.0553(16) Uani 1 1 d .
C12 C 0.3769(6) 0.1646(6) -0.0075(3) 0.0522(15) Uani 1 1 d .
C13 C 0.3884(6) 0.1838(7) -0.0697(3) 0.0593(17) Uani 1 1 d .
H13 H 0.3328 0.1368 -0.0966 0.071 Uiso 1 1 calc R
C14 C 0.4817(7) 0.2725(7) -0.0935(3) 0.0665(18) Uani 1 1 d .
H14 H 0.4874 0.2826 -0.1359 0.080 Uiso 1 1 calc R
C15 C 0.5636(7) 0.3438(7) -0.0565(3) 0.0625(18) Uani 1 1 d .
H15 H 0.6234 0.4034 -0.0731 0.075 Uiso 1 1 calc R
C16 C 0.5577(6) 0.3269(6) 0.0084(3) 0.0557(16) Uani 1 1 d .
C17 C 0.6430(7) 0.3951(7) 0.0505(3) 0.0674(18) Uani 1 1 d .
H17 H 0.7059 0.4546 0.0359 0.081 Uiso 1 1 calc R
C18 C 0.6338(7) 0.3746(7) 0.1122(3) 0.0697(19) Uani 1 1 d .
H18 H 0.6875 0.4218 0.1397 0.084 Uiso 1 1 calc R
C19 C 0.5442(6) 0.2832(7) 0.1333(3) 0.0590(16) Uani 1 1 d .
H19 H 0.5395 0.2668 0.1752 0.071 Uiso 1 1 calc R
C20 C 0.4649(5) 0.2360(5) 0.0317(2) 0.0441(13) Uani 1 1 d .
Cl1 Cl 0.10002(17) 0.37140(16) 0.08324(8) 0.0646(5) Uani 1 1 d .
Cl2 Cl 0.35485(17) 0.98229(16) 0.21662(7) 0.0619(5) Uani 1 1 d .
H1 H -0.013(7) 0.131(7) 0.138(3) 0.07(2) Uiso 1 1 d .
H3N H 0.417(6) 0.152(6) 0.110(3) 0.055(17) Uiso 1 1 d .
N1 N -0.0535(5) 0.0954(5) 0.1637(3) 0.0504(13) Uani 1 1 d .
N2 N 0.2811(5) 0.0810(5) 0.0180(2) 0.0599(14) Uani 1 1 d .
H2 H 0.2445 0.1013 0.0526 0.072 Uiso 1 1 calc R
N3 N 0.4654(5) 0.2190(5) 0.0945(2) 0.0509(12) Uani 1 1 d .
O1 O 0.0712(4) -0.0393(4) 0.07617(19) 0.0631(12) Uani 1 1 d .
O2 O 0.2836(5) -0.0713(5) -0.0549(2) 0.0777(14) Uani 1 1 d .
O3 O 0.1440(5) 0.2539(5) 0.1082(3) 0.1000(18) Uani 1 1 d .
O4 O 0.1117(15) 0.3691(10) 0.0207(3) 0.215(5) Uani 1 1 d .
O5 O 0.1983(11) 0.4581(9) 0.0981(5) 0.192(4) Uani 1 1 d .
O6 O -0.0230(8) 0.4039(10) 0.1095(5) 0.207(5) Uani 1 1 d .
O7 O 0.2233(5) 0.9619(6) 0.2458(3) 0.0963(18) Uani 1 1 d .
O8 O 0.4273(6) 1.0819(7) 0.2475(3) 0.121(2) Uani 1 1 d .
O9 O 0.3333(7) 1.0118(8) 0.1545(3) 0.139(3) Uani 1 1 d .
O10 O 0.4417(7) 0.8765(6) 0.2238(3) 0.117(2) Uani 1 1 d .

loop_
_atom_site_aniso_label
_atom_site_aniso_U_11
_atom_site_aniso_U_22
_atom_site_aniso_U_33
_atom_site_aniso_U_23
_atom_site_aniso_U_13
_atom_site_aniso_U_12
C1 0.045(3) 0.050(5) 0.047(3) 0.009(3) -0.007(2) -0.001(3)
C2 0.058(3) 0.042(4) 0.054(4) 0.007(3) 0.001(3) -0.004(3)
C3 0.068(4) 0.047(5) 0.073(4) -0.003(3) -0.004(3) -0.001(3)
C4 0.076(4) 0.044(5) 0.088(5) 0.017(4) -0.003(4) -0.017(3)
C5 0.066(4) 0.064(6) 0.076(5) 0.019(4) -0.004(3) -0.019(3)
C6 0.056(4) 0.055(5) 0.059(4) 0.014(3) -0.004(3) -0.007(3)
C7 0.065(4) 0.073(6) 0.065(4) 0.007(4) 0.011(3) -0.014(3)
C8 0.067(4) 0.096(7) 0.053(4) -0.008(4) 0.015(3) 0.001(4)
C9 0.066(4) 0.051(5) 0.067(4) -0.004(3) -0.006(3) 0.004(3)
C10 0.057(4) 0.057(5) 0.081(5) -0.009(3) 0.011(3) 0.006(3)
C11 0.057(4) 0.061(5) 0.048(4) -0.009(3) -0.003(3) 0.012(3)
C12 0.057(3) 0.056(5) 0.044(3) -0.004(3) 0.009(3) 0.004(3)
C13 0.070(4) 0.065(5) 0.044(4) -0.001(3) 0.003(3) 0.002(3)
C14 0.086(5) 0.075(6) 0.038(3) 0.006(3) 0.015(3) 0.010(4)
C15 0.073(4) 0.058(5) 0.057(4) 0.019(3) 0.019(3) 0.003(3)
C16 0.060(4) 0.042(4) 0.065(4) -0.001(3) 0.008(3) 0.007(3)
C17 0.063(4) 0.056(5) 0.083(5) 0.004(3) 0.007(3) -0.008(3)
C18 0.075(4) 0.058(5) 0.076(5) -0.007(4) -0.006(3) -0.006(3)
C19 0.067(4) 0.058(5) 0.052(4) -0.004(3) 0.000(3) 0.001(3)
C20 0.053(3) 0.038(4) 0.042(3) 0.004(2) 0.006(2) 0.004(2)
Cl1 0.0722(11) 0.0422(11) 0.0798(12) 0.0004(8) 0.0148(8) -0.0051(8)
Cl2 0.0794(11) 0.0498(11) 0.0567(10) 0.0072(7) 0.0084(8) 0.0080(8)
N1 0.056(3) 0.043(4) 0.052(3) 0.003(2) 0.001(2) -0.006(2)
N2 0.083(4) 0.053(4) 0.043(3) -0.005(2) 0.016(2) -0.012(3)
N3 0.056(3) 0.051(4) 0.046(3) -0.001(2) 0.006(2) 0.002(2)
O1 0.080(3) 0.045(3) 0.065(3) -0.005(2) 0.021(2) -0.001(2)
O2 0.088(3) 0.072(4) 0.072(3) -0.015(3) 0.013(3) 0.009(3)
O3 0.107(4) 0.057(4) 0.137(5) 0.024(3) 0.052(3) 0.009(3)
O4 0.424(16) 0.146(9) 0.074(5) 0.004(5) -0.002(7) 0.045(9)
O5 0.219(9) 0.143(9) 0.215(10) 0.013(7) -0.007(7) -0.103(7)
O6 0.123(6) 0.174(9) 0.326(13) 0.114(9) 0.116(7) 0.076(6)
O7 0.080(3) 0.111(5) 0.098(4) 0.000(3) 0.022(3) -0.017(3)
O8 0.097(4) 0.102(6) 0.164(6) -0.049(4) 0.014(4) -0.015(4)
O9 0.150(6) 0.171(8) 0.096(4) 0.078(5) -0.031(4) -0.048(5)
O10 0.146(5) 0.089(5) 0.116(5) 0.004(3) 0.010(4) 0.041(4)

loop_
_atom_type_symbol
_atom_type_description
_atom_type_scat_dispersion_real
_atom_type_scat_dispersion_imag
_atom_type_scat_source
C C 0.0033 0.0016 'International Tables Vol C Tables 4.2.6.8 and 6.1.1.4'
H H 0.0000 0.0000 'International Tables Vol C Tables 4.2.6.8 and 6.1.1.4'
N N 0.0061 0.0033 'International Tables Vol C Tables 4.2.6.8 and 6.1.1.4'
O O 0.0106 0.0060 'International Tables Vol C Tables 4.2.6.8 and 6.1.1.4'
Cl Cl 0.1484 0.1585 'International Tables Vol C Tables 4.2.6.8 and 6.1.1.4'

loop_
_geom_angle_atom_site_label_1
_geom_angle_atom_site_label_2
_geom_angle_atom_site_label_3
_geom_angle
N1 C1 C2 121.1(5)
N1 C1 C6 118.5(6)
C2 C1 C6 120.4(6)
O1 C2 C3 126.1(6)
O1 C2 C1 114.5(6)
C3 C2 C1 119.4(6)
C2 C3 C4 120.2(6)
C2 C3 H3 119.9
C4 C3 H3 119.9
C5 C4 C3 121.0(7)
C5 C4 H4 119.5
C3 C4 H4 119.5
C4 C5 C6 120.4(7)
C4 C5 H5 119.8
C6 C5 H5 119.8
C7 C6 C1 117.4(6)
C7 C6 C5 124.0(6)
C1 C6 C5 118.6(6)
C8 C7 C6 121.5(6)
C8 C7 H7 119.2
C6 C7 H7 119.2
C7 C8 C9 119.4(7)
C7 C8 H8 120.3
C9 C8 H8 120.3
N1 C9 C8 119.4(7)
N1 C9 H9 120.3
C8 C9 H9 120.3
O1 C10 C11 112.3(6)
O1 C10 H10A 109.1
C11 C10 H10A 109.1
O1 C10 H10B 109.1
C11 C10 H10B 109.1
H10A C10 H10B 107.9
O2 C11 N2 125.0(6)
O2 C11 C10 117.7(6)
N2 C11 C10 117.1(5)
C13 C12 N2 123.2(5)
C13 C12 C20 117.5(6)
N2 C12 C20 119.3(5)
C12 C13 C14 121.5(6)
C12 C13 H13 119.2
C14 C13 H13 119.2
C15 C14 C13 121.5(6)
C15 C14 H14 119.2
C13 C14 H14 119.2
C14 C15 C16 119.5(6)
C14 C15 H15 120.3
C16 C15 H15 120.3
C20 C16 C17 118.5(6)
C20 C16 C15 118.4(6)
C17 C16 C15 123.1(6)
C18 C17 C16 120.7(6)
C18 C17 H17 119.7
C16 C17 H17 119.7
C17 C18 C19 119.3(6)
C17 C18 H18 120.4
C19 C18 H18 120.4
N3 C19 C18 120.3(6)
N3 C19 H19 119.8
C18 C19 H19 119.8
N3 C20 C16 116.9(5)
N3 C20 C12 121.5(5)
C16 C20 C12 121.6(5)
O6 Cl1 O5 108.6(8)
O6 Cl1 O4 120.4(8)
O5 Cl1 O4 100.7(7)
O6 Cl1 O3 108.3(4)
O5 Cl1 O3 108.4(5)
O4 Cl1 O3 109.7(5)
O9 Cl2 O10 111.6(5)
O9 Cl2 O7 110.3(4)
O10 Cl2 O7 110.0(4)
O9 Cl2 O8 110.4(5)
O10 Cl2 O8 105.6(4)
O7 Cl2 O8 108.8(4)
C9 N1 C1 123.7(6)
C9 N1 H1 113(6)
C1 N1 H1 123(6)
C11 N2 C12 125.7(5)
C11 N2 H2 117.2
C12 N2 H2 117.2
C19 N3 C20 124.2(6)
C19 N3 H3N 117(4)
C20 N3 H3N 119(4)
C2 O1 C10 117.5(5)

loop_
_geom_bond_atom_site_label_1
_geom_bond_atom_site_label_2
_geom_bond_distance
C1 N1 1.354(8)
C1 C2 1.406(8)
C1 C6 1.411(8)
C2 O1 1.368(7)
C2 C3 1.368(9)
C3 C4 1.421(9)
C3 H3 0.9300
C4 C5 1.344(10)
C4 H4 0.9300
C5 C6 1.416(10)
C5 H5 0.9300
C6 C7 1.410(10)
C7 C8 1.344(10)
C7 H7 0.9300
C8 C9 1.396(9)
C8 H8 0.9300
C9 N1 1.326(8)
C9 H9 0.9300
C10 O1 1.425(7)
C10 C11 1.503(9)
C10 H10A 0.9700
C10 H10B 0.9700
C11 O2 1.213(7)
C11 N2 1.350(8)
C12 C13 1.375(8)
C12 N2 1.394(8)
C12 C20 1.410(8)
C13 C14 1.400(9)
C13 H13 0.9300
C14 C15 1.348(9)
C14 H14 0.9300
C15 C16 1.424(8)
C15 H15 0.9300
C16 C20 1.409(8)
C16 C17 1.416(9)
C17 C18 1.363(9)
C17 H17 0.9300
C18 C19 1.377(9)
C18 H18 0.9300
C19 N3 1.315(8)
C19 H19 0.9300
C20 N3 1.377(7)
Cl1 O6 1.350(7)
Cl1 O5 1.350(8)
Cl1 O4 1.366(7)
Cl1 O3 1.430(5)
Cl2 O9 1.401(6)
Cl2 O10 1.407(6)
Cl2 O7 1.422(5)
Cl2 O8 1.431(6)
N1 H1 0.77(7)
N2 H2 0.8600
N3 H3N 0.92(6)

loop_
_geom_torsion_atom_site_label_1
_geom_torsion_atom_site_label_2
_geom_torsion_atom_site_label_3
_geom_torsion_atom_site_label_4
_geom_torsion
N1 C1 C2 O1 -2.1(8)
C6 C1 C2 O1 176.1(5)
N1 C1 C2 C3 179.7(5)
C6 C1 C2 C3 -2.2(8)
O1 C2 C3 C4 -178.1(5)
C1 C2 C3 C4 0.0(9)
C2 C3 C4 C5 1.7(10)
C3 C4 C5 C6 -1.2(10)
N1 C1 C6 C7 1.0(8)
C2 C1 C6 C7 -177.3(5)
N1 C1 C6 C5 -179.1(5)
C2 C1 C6 C5 2.7(8)
C4 C5 C6 C7 178.9(6)
C4 C5 C6 C1 -1.0(9)
C1 C6 C7 C8 0.0(9)
C5 C6 C7 C8 -179.9(6)
C6 C7 C8 C9 -1.0(10)
C7 C8 C9 N1 1.1(10)
O1 C10 C11 O2 -164.8(5)
O1 C10 C11 N2 19.2(8)
N2 C12 C13 C14 177.2(6)
C20 C12 C13 C14 -1.2(9)
C12 C13 C14 C15 -0.6(10)
C13 C14 C15 C16 1.4(10)
C14 C15 C16 C20 -0.4(9)
C14 C15 C16 C17 178.1(6)
C20 C16 C17 C18 -1.0(10)
C15 C16 C17 C18 -179.5(6)
C16 C17 C18 C19 2.4(10)
C17 C18 C19 N3 -2.0(10)
C17 C16 C20 N3 -0.8(8)
C15 C16 C20 N3 177.8(5)
C17 C16 C20 C12 -180.0(6)
C15 C16 C20 C12 -1.4(9)
C13 C12 C20 N3 -177.0(5)
N2 C12 C20 N3 4.5(9)
C13 C12 C20 C16 2.2(9)
N2 C12 C20 C16 -176.3(5)
C8 C9 N1 C1 -0.1(9)
C2 C1 N1 C9 177.3(5)
C6 C1 N1 C9 -1.0(8)
O2 C11 N2 C12 0.8(10)
C10 C11 N2 C12 176.5(6)
C13 C12 N2 C11 34.9(9)
C20 C12 N2 C11 -146.8(6)
C18 C19 N3 C20 0.1(10)
C16 C20 N3 C19 1.3(8)
C12 C20 N3 C19 -179.5(6)
C3 C2 O1 C10 -2.8(8)
C1 C2 O1 C10 179.1(5)
C11 C10 O1 C2 -169.5(5)
